data_7238521
loop_
_publ_author_name
'Kan, Wei-Qiu'
'Yang, Jin'
'Liu, Ying-Ying'
'Ma, Jian-Fang'

_publ_section_title
;
 Effect of organic anions on the self-assembly of Zn(ii)-containing
 coordination polymers based on trigonal N-donor ligands
;
_journal_issue 20
_journal_name_full CrystEngComm
_journal_page_first 6934
_journal_paper_doi 10.1039/c2ce25907a
_journal_volume 14
_journal_year 2012
_chemical_formula_moiety 'C20 H17 N8 O6 Zn'
_chemical_formula_sum 'C20 H17 N8 O6 Zn'
_chemical_formula_weight 530.79
_space_group_IT_number 14
_space_group_name_Hall '-P 2ybc'
_space_group_name_H-M_alt 'P 1 21/c 1'
_symmetry_cell_setting monoclinic
_symmetry_space_group_name_Hall '-P 2ybc'
_symmetry_space_group_name_H-M 'P 1 21/c 1'
_atom_sites_solution_hydrogens geom
_atom_sites_solution_primary direct
_atom_sites_solution_secondary difmap
_audit_creation_method SHELXL-97
_cell_angle_alpha 90.00
_cell_angle_beta 111.268(5)
_cell_angle_gamma 90.00
_cell_formula_units_Z 4
_cell_length_a 11.8534(5)
_cell_length_b 15.0975(5)
_cell_length_c 12.5650(5)
_cell_measurement_reflns_used 2939
_cell_measurement_temperature 293(2)
_cell_measurement_theta_max 29.1665
_cell_measurement_theta_min 3.2456
_cell_volume 2095.45(16)
_computing_cell_refinement CrysAlis
_computing_data_collection 'CrysAlis (Oxford Diffraction, 2006)'
_computing_data_reduction CrysAlis
_computing_structure_refinement 'SHELXL-97 (Sheldrick, 2008)'
_computing_structure_solution 'SHELXL-97 (Sheldrick, 2008)'
_diffrn_ambient_temperature 293(2)
_diffrn_detector_area_resol_mean 10.0
_diffrn_measured_fraction_theta_full 0.996
_diffrn_measured_fraction_theta_max 0.996
_diffrn_measurement_device_type 'Oxford Diffraction Gemini R Ultra'
_diffrn_measurement_method '\w scan'
_diffrn_radiation_monochromator graphite
_diffrn_radiation_source 'fine-focus sealed tube'
_diffrn_radiation_type MoK\a
_diffrn_radiation_wavelength 0.71069
_diffrn_reflns_av_R_equivalents 0.0295
_diffrn_reflns_av_sigmaI/netI 0.0458
_diffrn_reflns_limit_h_max 14
_diffrn_reflns_limit_h_min -11
_diffrn_reflns_limit_k_max 18
_diffrn_reflns_limit_k_min -14
_diffrn_reflns_limit_l_max 14
_diffrn_reflns_limit_l_min -15
_diffrn_reflns_number 7768
_diffrn_reflns_theta_full 25.35
_diffrn_reflns_theta_max 25.35
_diffrn_reflns_theta_min 3.25
_exptl_absorpt_coefficient_mu 1.232
_exptl_absorpt_correction_T_max 0.8179
_exptl_absorpt_correction_T_min 0.7733
_exptl_absorpt_correction_type multi-scan
_exptl_absorpt_process_details
;
CrysAlis (Oxford Diffraction, 2006)
;
_exptl_crystal_colour colorless
_exptl_crystal_density_diffrn 1.682
_exptl_crystal_density_method 'not measured'
_exptl_crystal_description block
_exptl_crystal_F_000 1084
_exptl_crystal_size_max 0.22
_exptl_crystal_size_mid 0.20
_exptl_crystal_size_min 0.17
_refine_diff_density_max 0.449
_refine_diff_density_min -0.604
_refine_diff_density_rms 0.076
_refine_ls_extinction_method none
_refine_ls_goodness_of_fit_ref 1.041
_refine_ls_hydrogen_treatment constr
_refine_ls_matrix_type full
_refine_ls_number_parameters 316
_refine_ls_number_reflns 3822
_refine_ls_number_restraints 0
_refine_ls_restrained_S_all 1.041
_refine_ls_R_factor_all 0.0556
_refine_ls_R_factor_gt 0.0414
_refine_ls_shift/su_max 0.000
_refine_ls_shift/su_mean 0.000
_refine_ls_structure_factor_coef Fsqd
_refine_ls_weighting_details 'calc w=1/[\s^2^(Fo^2^)+(0.0600P)^2^+1.0798P] where P=(Fo^2^+2Fc^2^)/3'
_refine_ls_weighting_scheme calc
_refine_ls_wR_factor_gt 0.1053
_refine_ls_wR_factor_ref 0.1157
_reflns_number_gt 3084
_reflns_number_total 3822
_reflns_threshold_expression >2\s(I)
_cod_data_source_file c2ce25907a.txt
_cod_data_source_block compound-5
_cod_original_cell_volume 2095.45(14)
_cod_original_sg_symbol_H-M 'P 21/c'
_cod_database_code 7238521

loop_
_symmetry_equiv_pos_as_xyz
'x, y, z'
'-x, y+1/2, -z+1/2'
'-x, -y, -z'
'x, -y-1/2, z-1/2'

loop_
_atom_site_label
_atom_site_type_symbol
_atom_site_fract_x
_atom_site_fract_y
_atom_site_fract_z
_atom_site_U_iso_or_equiv
_atom_site_adp_type
_atom_site_occupancy
_atom_site_symmetry_multiplicity
_atom_site_calc_flag
_atom_site_refinement_flags
Zn1 Zn 0.86530(3) 0.16955(2) -0.17793(3) 0.02496(15) Uani 1 1 d .
C1 C 0.8828(3) 0.0891(2) 0.0541(3) 0.0352(8) Uani 1 1 d .
H1 H 0.9048 0.1427 0.0926 0.042 Uiso 1 1 calc R
C2 C 0.8421(3) -0.0065(2) -0.0774(3) 0.0279(7) Uani 1 1 d .
H2 H 0.8294 -0.0360 -0.1458 0.033 Uiso 1 1 calc R
C3 C 0.7905(3) -0.1310(2) 0.0272(3) 0.0307(8) Uani 1 1 d .
H3A H 0.8508 -0.1586 0.0931 0.037 Uiso 1 1 calc R
H3B H 0.7841 -0.1657 -0.0397 0.037 Uiso 1 1 calc R
C4 C 0.5601(3) -0.1114(2) -0.0303(3) 0.0279(7) Uani 1 1 d .
C5 C 0.5200(3) -0.0880(2) -0.1519(3) 0.0302(7) Uani 1 1 d .
C6 C 0.5642(4) -0.0701(3) -0.3123(3) 0.0520(11) Uani 1 1 d .
H6 H 0.6206 -0.0703 -0.3479 0.062 Uiso 1 1 calc R
C7 C 0.4468(4) -0.0504(3) -0.3772(3) 0.0497(10) Uani 1 1 d .
H7 H 0.4241 -0.0384 -0.4548 0.060 Uiso 1 1 calc R
C8 C 0.3634(4) -0.0486(3) -0.3253(3) 0.0489(10) Uani 1 1 d .
H8 H 0.2831 -0.0344 -0.3671 0.059 Uiso 1 1 calc R
C9 C 0.3991(3) -0.0680(3) -0.2107(3) 0.0399(9) Uani 1 1 d .
H9 H 0.3438 -0.0677 -0.1738 0.048 Uiso 1 1 calc R
C10 C 0.5552(3) -0.1475(2) 0.1303(3) 0.0271(7) Uani 1 1 d .
C11 C 0.5031(3) -0.1664(2) 0.2169(3) 0.0267(7) Uani 1 1 d .
C12 C 0.3786(3) -0.1736(2) 0.1804(3) 0.0288(7) Uani 1 1 d .
H12 H 0.3341 -0.1712 0.1024 0.035 Uiso 1 1 calc R
C13 C 0.3834(3) -0.1893(2) 0.3642(3) 0.0322(8) Uani 1 1 d .
H13 H 0.3429 -0.1957 0.4149 0.039 Uiso 1 1 calc R
C14 C 0.5078(3) -0.1856(2) 0.4064(3) 0.0358(8) Uani 1 1 d .
H14 H 0.5507 -0.1914 0.4844 0.043 Uiso 1 1 calc R
C15 C 0.5684(3) -0.1733(2) 0.3327(3) 0.0335(8) Uani 1 1 d .
H15 H 0.6525 -0.1696 0.3605 0.040 Uiso 1 1 calc R
C16 C 0.9058(3) 0.3212(2) -0.0483(3) 0.0288(8) Uani 1 1 d .
C17 C 0.9030(3) 0.4244(2) 0.1612(3) 0.0300(8) Uani 1 1 d .
C18 C 0.9540(3) 0.4594(2) 0.0757(3) 0.0279(7) Uani 1 1 d .
C19 C 0.9560(3) 0.4130(2) -0.0197(3) 0.0275(7) Uani 1 1 d .
C20 C 1.0021(3) 0.4547(2) -0.0932(3) 0.0326(8) Uani 1 1 d .
H20 H 1.0038 0.4238 -0.1567 0.039 Uiso 1 1 calc R
N1 N 0.8767(2) 0.07712(18) -0.0560(2) 0.0282(6) Uani 1 1 d .
N2 N 0.8550(3) 0.0191(2) 0.1000(2) 0.0363(7) Uani 1 1 d .
N3 N 0.8286(2) -0.04178(18) 0.0140(2) 0.0292(6) Uani 1 1 d .
N4 N 0.6739(2) -0.13053(19) 0.0420(2) 0.0287(6) Uani 1 1 d .
N5 N 0.6712(2) -0.15416(19) 0.1461(2) 0.0303(6) Uani 1 1 d .
N6 N 0.4836(2) -0.12110(19) 0.0237(2) 0.0304(6) Uani 1 1 d .
N7 N 0.6034(3) -0.0891(2) -0.2003(3) 0.0435(8) Uani 1 1 d .
N8 N 0.3188(2) -0.18399(18) 0.2518(2) 0.0281(6) Uani 1 1 d .
O1 O 0.9490(2) 0.27754(16) -0.1124(2) 0.0398(6) Uani 1 1 d .
O2 O 0.8280(2) 0.29332(16) -0.0139(2) 0.0393(6) Uani 1 1 d .
O3 O 0.9522(2) 0.35688(16) 0.21960(19) 0.0342(6) Uani 1 1 d .
O4 O 0.8190(3) 0.46510(18) 0.1745(2) 0.0483(7) Uani 1 1 d .
O1W O 1.1251(3) 0.2298(3) 0.1759(3) 0.0890(12) Uani 1 1 d .
H1A H 1.1527 0.2821 0.1936 0.134 Uiso 1 1 d R
H1B H 1.1430 0.1942 0.2329 0.134 Uiso 1 1 d R
O2W O 1.2158(6) 0.3427(4) -0.0832(6) 0.168(3) Uani 1 1 d .
H2A H 1.1449 0.3247 -0.0923 0.252 Uiso 1 1 d R
H2B H 1.2149 0.3989 -0.0824 0.252 Uiso 1 1 d R

loop_
_atom_site_aniso_label
_atom_site_aniso_U_11
_atom_site_aniso_U_22
_atom_site_aniso_U_33
_atom_site_aniso_U_23
_atom_site_aniso_U_13
_atom_site_aniso_U_12
Zn1 0.0305(2) 0.0212(2) 0.0304(2) -0.00373(15) 0.01956(18) -0.00411(15)
C1 0.043(2) 0.0339(19) 0.0307(18) -0.0041(16) 0.0166(17) -0.0071(17)
C2 0.0283(17) 0.0321(18) 0.0280(16) -0.0009(14) 0.0158(14) -0.0020(15)
C3 0.0268(17) 0.0262(17) 0.046(2) 0.0065(16) 0.0211(16) 0.0003(14)
C4 0.0292(18) 0.0239(16) 0.0338(18) 0.0023(14) 0.0154(15) -0.0015(14)
C5 0.0353(19) 0.0275(17) 0.0306(17) -0.0029(15) 0.0152(16) -0.0045(15)
C6 0.061(3) 0.065(3) 0.039(2) -0.003(2) 0.028(2) -0.010(2)
C7 0.064(3) 0.049(2) 0.032(2) -0.0001(18) 0.013(2) -0.013(2)
C8 0.045(2) 0.050(2) 0.042(2) 0.0035(19) 0.0034(19) -0.007(2)
C9 0.037(2) 0.043(2) 0.041(2) 0.0057(17) 0.0143(18) -0.0029(18)
C10 0.0252(17) 0.0270(17) 0.0313(18) 0.0006(14) 0.0128(15) -0.0011(14)
C11 0.0292(18) 0.0226(16) 0.0321(17) -0.0017(14) 0.0157(15) -0.0007(13)
C12 0.0311(18) 0.0336(18) 0.0244(16) -0.0035(14) 0.0130(15) -0.0021(15)
C13 0.044(2) 0.0265(17) 0.0336(18) 0.0025(15) 0.0230(17) -0.0005(16)
C14 0.044(2) 0.0341(19) 0.0288(18) 0.0030(15) 0.0125(17) 0.0017(17)
C15 0.0309(19) 0.0320(19) 0.038(2) 0.0022(15) 0.0125(16) 0.0005(15)
C16 0.040(2) 0.0234(17) 0.0235(16) -0.0031(13) 0.0117(16) -0.0069(15)
C17 0.039(2) 0.0275(18) 0.0262(17) -0.0056(15) 0.0152(16) -0.0117(16)
C18 0.0379(19) 0.0230(16) 0.0261(16) 0.0007(14) 0.0156(15) -0.0063(15)
C19 0.0370(18) 0.0210(16) 0.0282(17) -0.0038(14) 0.0164(15) -0.0068(14)
C20 0.053(2) 0.0235(17) 0.0283(17) -0.0065(14) 0.0233(17) -0.0093(16)
N1 0.0322(15) 0.0277(15) 0.0277(14) 0.0003(12) 0.0145(13) -0.0045(12)
N2 0.0410(17) 0.0399(18) 0.0312(15) -0.0011(14) 0.0169(14) -0.0031(14)
N3 0.0276(15) 0.0314(15) 0.0332(15) 0.0049(13) 0.0166(13) -0.0010(12)
N4 0.0265(15) 0.0316(15) 0.0308(14) 0.0070(12) 0.0137(12) -0.0012(12)
N5 0.0293(16) 0.0320(16) 0.0332(15) 0.0063(12) 0.0156(13) -0.0009(12)
N6 0.0297(15) 0.0324(16) 0.0340(15) -0.0011(13) 0.0172(13) -0.0007(13)
N7 0.0444(19) 0.055(2) 0.0382(17) 0.0019(15) 0.0230(16) -0.0028(16)
N8 0.0311(15) 0.0281(15) 0.0308(15) -0.0008(12) 0.0182(13) 0.0000(12)
O1 0.0521(15) 0.0291(13) 0.0486(14) -0.0157(12) 0.0306(13) -0.0146(12)
O2 0.0520(16) 0.0309(13) 0.0444(14) -0.0078(12) 0.0288(13) -0.0173(12)
O3 0.0429(14) 0.0336(13) 0.0322(12) 0.0084(11) 0.0210(12) -0.0002(11)
O4 0.0614(18) 0.0429(16) 0.0597(17) 0.0077(13) 0.0447(16) 0.0071(14)
O1W 0.074(2) 0.105(3) 0.081(3) -0.023(2) 0.021(2) 0.002(2)
O2W 0.129(5) 0.153(6) 0.212(7) -0.002(5) 0.049(5) 0.035(4)

loop_
_atom_type_symbol
_atom_type_description
_atom_type_scat_dispersion_real
_atom_type_scat_dispersion_imag
_atom_type_scat_source
C C 0.0033 0.0016 'International Tables Vol C Tables 4.2.6.8 and 6.1.1.4'
H H 0.0000 0.0000 'International Tables Vol C Tables 4.2.6.8 and 6.1.1.4'
N N 0.0061 0.0033 'International Tables Vol C Tables 4.2.6.8 and 6.1.1.4'
O O 0.0106 0.0060 'International Tables Vol C Tables 4.2.6.8 and 6.1.1.4'
Zn Zn 0.2839 1.4301 'International Tables Vol C Tables 4.2.6.8 and 6.1.1.4'

loop_
_geom_angle_atom_site_label_1
_geom_angle_atom_site_label_2
_geom_angle_atom_site_label_3
_geom_angle
_geom_angle_site_symmetry_1
_geom_angle_site_symmetry_3
O1 Zn1 O3 98.10(10) . 4_565
O1 Zn1 N1 111.95(11) . .
O3 Zn1 N1 116.52(10) 4_565 .
O1 Zn1 N8 113.65(11) . 3_655
O3 Zn1 N8 116.80(10) 4_565 3_655
N1 Zn1 N8 100.52(11) . 3_655
N2 C1 N1 114.3(3) . .
N2 C1 H1 122.9 . .
N1 C1 H1 122.9 . .
N1 C2 N3 109.4(3) . .
N1 C2 H2 125.3 . .
N3 C2 H2 125.3 . .
N3 C3 N4 111.0(3) . .
N3 C3 H3A 109.4 . .
N4 C3 H3A 109.4 . .
N3 C3 H3B 109.4 . .
N4 C3 H3B 109.4 . .
H3A C3 H3B 108.0 . .
N6 C4 N4 109.5(3) . .
N6 C4 C5 122.5(3) . .
N4 C4 C5 127.9(3) . .
N7 C5 C9 123.6(3) . .
N7 C5 C4 117.2(3) . .
C9 C5 C4 119.2(3) . .
N7 C6 C7 124.2(4) . .
N7 C6 H6 117.9 . .
C7 C6 H6 117.9 . .
C6 C7 C8 118.3(4) . .
C6 C7 H7 120.8 . .
C8 C7 H7 120.8 . .
C7 C8 C9 119.6(4) . .
C7 C8 H8 120.2 . .
C9 C8 H8 120.2 . .
C8 C9 C5 118.0(3) . .
C8 C9 H9 121.0 . .
C5 C9 H9 121.0 . .
N5 C10 N6 114.5(3) . .
N5 C10 C11 124.8(3) . .
N6 C10 C11 120.6(3) . .
C12 C11 C15 117.8(3) . .
C12 C11 C10 117.2(3) . .
C15 C11 C10 124.9(3) . .
N8 C12 C11 123.2(3) . .
N8 C12 H12 118.4 . .
C11 C12 H12 118.4 . .
N8 C13 C14 121.7(3) . .
N8 C13 H13 119.2 . .
C14 C13 H13 119.2 . .
C15 C14 C13 119.7(3) . .
C15 C14 H14 120.2 . .
C13 C14 H14 120.2 . .
C14 C15 C11 119.3(3) . .
C14 C15 H15 120.3 . .
C11 C15 H15 120.3 . .
O2 C16 O1 124.6(3) . .
O2 C16 C19 121.0(3) . .
O1 C16 C19 114.3(3) . .
O4 C17 O3 123.1(3) . .
O4 C17 C18 118.4(3) . .
O3 C17 C18 118.4(3) . .
C20 C18 C19 118.9(3) 3_765 .
C20 C18 C17 116.1(3) 3_765 .
C19 C18 C17 124.9(3) . .
C20 C19 C18 118.6(3) . .
C20 C19 C16 118.6(3) . .
C18 C19 C16 122.7(3) . .
C19 C20 C18 122.5(3) . 3_765
C19 C20 H20 118.8 . .
C18 C20 H20 118.8 3_765 .
C2 N1 C1 103.3(3) . .
C2 N1 Zn1 124.6(2) . .
C1 N1 Zn1 129.2(2) . .
C1 N2 N3 102.5(3) . .
C2 N3 N2 110.5(3) . .
C2 N3 C3 127.7(3) . .
N2 N3 C3 121.7(3) . .
C4 N4 N5 109.4(2) . .
C4 N4 C3 132.4(3) . .
N5 N4 C3 118.2(3) . .
C10 N5 N4 102.8(3) . .
C4 N6 C10 103.8(3) . .
C5 N7 C6 116.2(3) . .
C12 N8 C13 118.3(3) . .
C12 N8 Zn1 114.8(2) . 3_655
C13 N8 Zn1 126.1(2) . 3_655
C16 O1 Zn1 116.2(2) . .
C17 O3 Zn1 107.7(2) . 4_566
H1A O1W H1B 114.0 . .
H2A O2W H2B 107.7 . .

loop_
_geom_bond_atom_site_label_1
_geom_bond_atom_site_label_2
_geom_bond_distance
_geom_bond_site_symmetry_2
Zn1 O1 1.931(2) .
Zn1 O3 1.959(2) 4_565
Zn1 N1 2.040(3) .
Zn1 N8 2.050(3) 3_655
C1 N2 1.303(4) .
C1 N1 1.371(4) .
C1 H1 0.9300 .
C2 N1 1.325(4) .
C2 N3 1.327(4) .
C2 H2 0.9300 .
C3 N3 1.450(4) .
C3 N4 1.459(4) .
C3 H3A 0.9700 .
C3 H3B 0.9700 .
C4 N6 1.322(4) .
C4 N4 1.357(4) .
C4 C5 1.470(4) .
C5 N7 1.336(4) .
C5 C9 1.387(5) .
C6 N7 1.343(5) .
C6 C7 1.367(6) .
C6 H6 0.9300 .
C7 C8 1.368(6) .
C7 H7 0.9300 .
C8 C9 1.376(5) .
C8 H8 0.9300 .
C9 H9 0.9300 .
C10 N5 1.319(4) .
C10 N6 1.359(4) .
C10 C11 1.461(4) .
C11 C12 1.382(5) .
C11 C15 1.382(5) .
C12 N8 1.339(4) .
C12 H12 0.9300 .
C13 N8 1.343(5) .
C13 C14 1.376(5) .
C13 H13 0.9300 .
C14 C15 1.375(5) .
C14 H14 0.9300 .
C15 H15 0.9300 .
C16 O2 1.227(4) .
C16 O1 1.282(4) .
C16 C19 1.500(4) .
C17 O4 1.233(4) .
C17 O3 1.268(4) .
C17 C18 1.506(4) .
C18 C20 1.386(4) 3_765
C18 C19 1.396(4) .
C19 C20 1.383(4) .
C20 C18 1.386(4) 3_765
C20 H20 0.9300 .
N2 N3 1.366(4) .
N4 N5 1.368(4) .
N8 Zn1 2.050(3) 3_655
O3 Zn1 1.959(2) 4_566
O1W H1A 0.8528 .
O1W H1B 0.8571 .
O2W H2A 0.8500 .
O2W H2B 0.8500 .

loop_
_geom_hbond_atom_site_label_D
_geom_hbond_atom_site_label_H
_geom_hbond_atom_site_label_A
_geom_hbond_distance_DH
_geom_hbond_distance_HA
_geom_hbond_distance_DA
_geom_hbond_angle_DHA
_geom_hbond_site_symmetry_A
O1W H1A N5 0.85 2.51 3.160(5) 133.9 2_755
O1W H1B O2W 0.86 2.22 3.025(8) 155.4 4_566
O2W H2A O1 0.85 2.35 3.203(7) 178.2 .
O2W H2B O4 0.85 2.32 3.093(7) 151.6 3_765

loop_
_geom_torsion_atom_site_label_1
_geom_torsion_atom_site_label_2
_geom_torsion_atom_site_label_3
_geom_torsion_atom_site_label_4
_geom_torsion
_geom_torsion_site_symmetry_1
_geom_torsion_site_symmetry_4
N6 C4 C5 N7 -173.1(3) . .
N4 C4 C5 N7 3.2(5) . .
N6 C4 C5 C9 5.6(5) . .
N4 C4 C5 C9 -178.1(3) . .
N7 C6 C7 C8 0.9(7) . .
C6 C7 C8 C9 -1.1(6) . .
C7 C8 C9 C5 0.5(6) . .
N7 C5 C9 C8 0.3(6) . .
C4 C5 C9 C8 -178.3(3) . .
N5 C10 C11 C12 -167.2(3) . .
N6 C10 C11 C12 12.7(5) . .
N5 C10 C11 C15 16.0(5) . .
N6 C10 C11 C15 -164.1(3) . .
C15 C11 C12 N8 2.3(5) . .
C10 C11 C12 N8 -174.8(3) . .
N8 C13 C14 C15 2.1(5) . .
C13 C14 C15 C11 -1.1(5) . .
C12 C11 C15 C14 -1.0(5) . .
C10 C11 C15 C14 175.8(3) . .
O4 C17 C18 C20 57.7(5) . 3_765
O3 C17 C18 C20 -119.2(4) . 3_765
O4 C17 C18 C19 -119.9(4) . .
O3 C17 C18 C19 63.2(5) . .
C20 C18 C19 C20 0.3(6) 3_765 .
C17 C18 C19 C20 177.8(3) . .
C20 C18 C19 C16 -177.4(3) 3_765 .
C17 C18 C19 C16 0.2(5) . .
O2 C16 C19 C20 -153.7(3) . .
O1 C16 C19 C20 24.6(5) . .
O2 C16 C19 C18 23.9(5) . .
O1 C16 C19 C18 -157.7(3) . .
C18 C19 C20 C18 -0.3(6) . 3_765
C16 C19 C20 C18 177.5(3) . 3_765
N3 C2 N1 C1 0.0(4) . .
N3 C2 N1 Zn1 -162.3(2) . .
N2 C1 N1 C2 0.3(4) . .
N2 C1 N1 Zn1 161.4(2) . .
O1 Zn1 N1 C2 -170.4(2) . .
O3 Zn1 N1 C2 -58.6(3) 4_565 .
N8 Zn1 N1 C2 68.7(3) 3_655 .
O1 Zn1 N1 C1 32.1(3) . .
O3 Zn1 N1 C1 143.9(3) 4_565 .
N8 Zn1 N1 C1 -88.9(3) 3_655 .
N1 C1 N2 N3 -0.4(4) . .
N1 C2 N3 N2 -0.3(4) . .
N1 C2 N3 C3 179.2(3) . .
C1 N2 N3 C2 0.4(4) . .
C1 N2 N3 C3 -179.1(3) . .
N4 C3 N3 C2 -114.5(3) . .
N4 C3 N3 N2 64.9(4) . .
N6 C4 N4 N5 0.5(4) . .
C5 C4 N4 N5 -176.2(3) . .
N6 C4 N4 C3 179.7(3) . .
C5 C4 N4 C3 2.9(6) . .
N3 C3 N4 C4 69.6(5) . .
N3 C3 N4 N5 -111.3(3) . .
N6 C10 N5 N4 -0.2(4) . .
C11 C10 N5 N4 179.7(3) . .
C4 N4 N5 C10 -0.2(4) . .
C3 N4 N5 C10 -179.5(3) . .
N4 C4 N6 C10 -0.6(4) . .
C5 C4 N6 C10 176.4(3) . .
N5 C10 N6 C4 0.5(4) . .
C11 C10 N6 C4 -179.4(3) . .
C9 C5 N7 C6 -0.6(6) . .
C4 C5 N7 C6 178.1(3) . .
C7 C6 N7 C5 -0.1(6) . .
C11 C12 N8 C13 -1.3(5) . .
C11 C12 N8 Zn1 169.0(3) . 3_655
C14 C13 N8 C12 -0.9(5) . .
C14 C13 N8 Zn1 -170.1(3) . 3_655
O2 C16 O1 Zn1 10.7(5) . .
C19 C16 O1 Zn1 -167.6(2) . .
O3 Zn1 O1 C16 172.1(2) 4_565 .
N1 Zn1 O1 C16 -65.0(3) . .
N8 Zn1 O1 C16 48.1(3) 3_655 .
O4 C17 O3 Zn1 2.7(4) . 4_566
C18 C17 O3 Zn1 179.4(2) . 4_566
